data_4307606
loop_
_publ_author_name
'Hongping Zhu'
'Eugene Y.-X. Chen'

_publ_section_title
;
Tripodal Amido Boron and Aluminum Complexes
;
_journal_name_full 'Inorganic Chemistry'
_journal_page_first 1481
_journal_page_last 1487
_journal_paper_doi 10.1021/ic0620889
_journal_volume 46
_journal_year 2007
_chemical_formula_sum 'C56 H131 B0 Cl2 Li6 N6 O2 Si6'
_chemical_formula_weight 1201.75
_chemical_name_systematic
; 
 ? 
;
_space_group_IT_number 14
_symmetry_cell_setting monoclinic
_symmetry_space_group_name_Hall '-P 2yn'
_symmetry_space_group_name_H-M 'P 1 21/n 1'
_atom_sites_solution_hydrogens geom
_atom_sites_solution_primary direct
_atom_sites_solution_secondary difmap
_audit_creation_method SHELXL-97
_cell_angle_alpha 90.00
_cell_angle_beta 91.549(2)
_cell_angle_gamma 90.00
_cell_formula_units_Z 2
_cell_length_a 10.5785(3)
_cell_length_b 21.6592(7)
_cell_length_c 17.0059(5)
_cell_measurement_reflns_used 8698
_cell_measurement_temperature 173(2)
_cell_measurement_theta_max 33.18
_cell_measurement_theta_min 2.97
_cell_volume 3895.0(2)
_computing_cell_refinement 'Bruker SMART'
_computing_data_collection 'Bruker SMART'
_computing_data_reduction 'Bruker SAINT'
_computing_molecular_graphics 'Bruker SHELXTL'
_computing_publication_material 'Bruker SHELXTL'
_computing_structure_refinement 'SHELXL-97 (Sheldrick, 1997)'
_computing_structure_solution 'SHELXS-97 (Sheldrick, 1990)'
_diffrn_ambient_temperature 173(2)
_diffrn_measured_fraction_theta_full 0.994
_diffrn_measured_fraction_theta_max 0.994
_diffrn_measurement_device_type 'CCD area detector'
_diffrn_measurement_method 'phi and omega scans'
_diffrn_radiation_monochromator graphite
_diffrn_radiation_source 'fine-focus sealed tube'
_diffrn_radiation_type MoK\a
_diffrn_radiation_wavelength 0.71073
_diffrn_reflns_av_R_equivalents 0.0617
_diffrn_reflns_av_sigmaI/netI 0.0556
_diffrn_reflns_limit_h_max 16
_diffrn_reflns_limit_h_min -15
_diffrn_reflns_limit_k_max 33
_diffrn_reflns_limit_k_min -33
_diffrn_reflns_limit_l_max 26
_diffrn_reflns_limit_l_min -26
_diffrn_reflns_number 66125
_diffrn_reflns_theta_full 33.24
_diffrn_reflns_theta_max 33.24
_diffrn_reflns_theta_min 1.52
_exptl_absorpt_coefficient_mu 0.212
_exptl_absorpt_correction_type none
_exptl_absorpt_process_details 'SADABS, Scheldrick, 1997'
_exptl_crystal_colour colorless
_exptl_crystal_density_diffrn 1.025
_exptl_crystal_density_meas ?
_exptl_crystal_density_method .
_exptl_crystal_description block
_exptl_crystal_F_000 1322
_exptl_crystal_size_max 0.579
_exptl_crystal_size_mid 0.388
_exptl_crystal_size_min 0.125
_refine_diff_density_max 0.847
_refine_diff_density_min -0.543
_refine_diff_density_rms 0.072
_refine_ls_extinction_method none
_refine_ls_goodness_of_fit_ref 1.033
_refine_ls_hydrogen_treatment constr
_refine_ls_matrix_type full
_refine_ls_number_parameters 369
_refine_ls_number_reflns 14904
_refine_ls_number_restraints 13
_refine_ls_restrained_S_all 1.045
_refine_ls_R_factor_all 0.0858
_refine_ls_R_factor_gt 0.0535
_refine_ls_shift/su_max 0.001
_refine_ls_shift/su_mean 0.000
_refine_ls_structure_factor_coef Fsqd
_refine_ls_weighting_details 'calc w=1/[\s^2^(Fo^2^)+(0.0830P)^2^+1.5859P] where P=(Fo^2^+2Fc^2^)/3'
_refine_ls_weighting_scheme calc
_refine_ls_wR_factor_gt 0.1422
_refine_ls_wR_factor_ref 0.1663
_reflns_number_gt 10402
_reflns_number_total 14904
_reflns_threshold_expression >2sigma(I)
_cod_data_source_file ic0620889si20061101_052151_2.cif
_cod_data_source_block complex_3
_cod_depositor_comments
;
The following automatic conversions were performed:
'_symmetry_cell_setting' value 'Monoclinic' changed to 'monoclinic'
according to '/home/saulius/struct/CIF-dictionaries/cif_core.dic'
dictionary named 'cif_core.dic' version 2.4.1 from 2010-06-29.

Automatic conversion script
Id: cif_fix_enum 1527 2010-12-29 10:47:43Z saulius 
;
_cod_database_code 4307606

loop_
_symmetry_equiv_pos_as_xyz
'x, y, z'
'-x+1/2, y+1/2, -z+1/2'
'-x, -y, -z'
'x-1/2, -y-1/2, z-1/2'

loop_
_atom_site_label
_atom_site_type_symbol
_atom_site_fract_x
_atom_site_fract_y
_atom_site_fract_z
_atom_site_U_iso_or_equiv
_atom_site_adp_type
_atom_site_occupancy
_atom_site_symmetry_multiplicity
_atom_site_calc_flag
_atom_site_refinement_flags
_atom_site_disorder_assembly
_atom_site_disorder_group
Li3 Li -0.0245(3) 0.11160(13) 0.62423(15) 0.0228(5) Uani 1 1 d . . .
Li1 Li 0.2047(3) 0.07489(14) 0.68029(17) 0.0280(6) Uani 1 1 d . . .
Li2 Li 0.0002(2) 0.07534(13) 0.47341(17) 0.0237(5) Uani 1 1 d . . .
Cl1 Cl 0.08128(3) 0.015958(16) 0.58857(2) 0.02132(8) Uani 1 1 d . . .
Si1 Si 0.24876(4) 0.18098(2) 0.49827(3) 0.02364(10) Uani 1 1 d . . .
Si2 Si 0.13021(4) 0.21366(2) 0.67864(3) 0.02429(10) Uani 1 1 d . . .
Si3 Si 0.00472(4) 0.198009(18) 0.49473(2) 0.01823(9) Uani 1 1 d . . .
N1 N 0.12099(12) 0.16292(6) 0.43393(7) 0.0211(2) Uani 1 1 d . . .
N2 N 0.09080(12) 0.14145(6) 0.70932(7) 0.0209(2) Uani 1 1 d . . .
N3 N -0.09671(11) 0.14303(6) 0.52317(7) 0.0185(2) Uani 1 1 d . . .
O1 O 0.36943(11) 0.04845(6) 0.71536(7) 0.0288(2) Uani 1 1 d . . .
C1 C 0.13788(14) 0.21686(7) 0.56860(9) 0.0228(3) Uani 1 1 d . . .
H1A H 0.1513 0.2619 0.5591 0.027 Uiso 1 1 calc R . .
C2 C 0.2895(2) 0.24192(11) 0.71667(13) 0.0465(5) Uani 1 1 d . . .
H2A H 0.3079 0.2822 0.6933 0.070 Uiso 1 1 calc R . .
H2B H 0.3551 0.2123 0.7024 0.070 Uiso 1 1 calc R . .
H2C H 0.2883 0.2460 0.7740 0.070 Uiso 1 1 calc R . .
C3 C 0.0144(2) 0.27702(9) 0.70371(13) 0.0413(5) Uani 1 1 d . . .
H3A H 0.0416 0.3160 0.6803 0.062 Uiso 1 1 calc R . .
H3B H 0.0117 0.2816 0.7610 0.062 Uiso 1 1 calc R . .
H3C H -0.0700 0.2662 0.6829 0.062 Uiso 1 1 calc R . .
C4 C 0.34537(15) 0.11228(9) 0.52966(11) 0.0309(4) Uani 1 1 d . . .
H4A H 0.4014 0.1005 0.4872 0.046 Uiso 1 1 calc R . .
H4B H 0.2890 0.0778 0.5413 0.046 Uiso 1 1 calc R . .
H4C H 0.3962 0.1227 0.5768 0.046 Uiso 1 1 calc R . .
C5 C 0.36563(17) 0.23852(10) 0.46194(12) 0.0378(4) Uani 1 1 d . . .
H5A H 0.4243 0.2501 0.5051 0.057 Uiso 1 1 calc R . .
H5B H 0.3207 0.2753 0.4427 0.057 Uiso 1 1 calc R . .
H5C H 0.4131 0.2203 0.4190 0.057 Uiso 1 1 calc R . .
C6 C -0.05970(17) 0.27209(8) 0.45172(11) 0.0292(3) Uani 1 1 d . . .
H6A H 0.0104 0.2979 0.4345 0.044 Uiso 1 1 calc R . .
H6B H -0.1070 0.2942 0.4917 0.044 Uiso 1 1 calc R . .
H6C H -0.1161 0.2627 0.4066 0.044 Uiso 1 1 calc R . .
C11 C 0.12373(16) 0.15277(8) 0.34749(9) 0.0278(3) Uani 1 1 d . . .
C12 C 0.1585(2) 0.21235(11) 0.30401(12) 0.0438(5) Uani 1 1 d . . .
H12A H 0.0958 0.2444 0.3147 0.066 Uiso 1 1 calc R . .
H12B H 0.1595 0.2043 0.2473 0.066 Uiso 1 1 calc R . .
H12C H 0.2423 0.2264 0.3223 0.066 Uiso 1 1 calc R . .
C13 C -0.00664(18) 0.13228(8) 0.31579(10) 0.0307(3) Uani 1 1 d . . .
H13A H -0.0695 0.1640 0.3277 0.046 Uiso 1 1 calc R . .
H13B H -0.0301 0.0933 0.3407 0.046 Uiso 1 1 calc R . .
H13C H -0.0037 0.1265 0.2587 0.046 Uiso 1 1 calc R . .
C14 C 0.2201(2) 0.10205(13) 0.33002(12) 0.0531(6) Uani 1 1 d . . .
H14A H 0.1982 0.0644 0.3585 0.080 Uiso 1 1 calc R . .
H14B H 0.3048 0.1157 0.3471 0.080 Uiso 1 1 calc R . .
H14C H 0.2190 0.0936 0.2734 0.080 Uiso 1 1 calc R . .
C21 C 0.04266(15) 0.12724(8) 0.78836(9) 0.0253(3) Uani 1 1 d . . .
C22 C -0.10096(16) 0.13922(10) 0.79071(11) 0.0332(4) Uani 1 1 d . . .
H22A H -0.1449 0.1127 0.7521 0.050 Uiso 1 1 calc R . .
H22B H -0.1182 0.1826 0.7782 0.050 Uiso 1 1 calc R . .
H22C H -0.1310 0.1299 0.8434 0.050 Uiso 1 1 calc R . .
C23 C 0.06416(19) 0.05852(9) 0.80659(10) 0.0343(4) Uani 1 1 d . . .
H23A H 0.1548 0.0493 0.8055 0.051 Uiso 1 1 calc R . .
H23B H 0.0189 0.0334 0.7671 0.051 Uiso 1 1 calc R . .
H23C H 0.0325 0.0491 0.8589 0.051 Uiso 1 1 calc R . .
C24 C 0.10720(18) 0.16432(10) 0.85540(10) 0.0350(4) Uani 1 1 d . . .
H24A H 0.1983 0.1561 0.8563 0.053 Uiso 1 1 calc R . .
H24B H 0.0720 0.1520 0.9057 0.053 Uiso 1 1 calc R . .
H24C H 0.0924 0.2085 0.8468 0.053 Uiso 1 1 calc R . .
C31 C -0.23583(13) 0.14284(7) 0.52564(9) 0.0216(3) Uani 1 1 d . . .
C32 C -0.28669(16) 0.19517(8) 0.57702(12) 0.0325(4) Uani 1 1 d . . .
H32A H -0.2465 0.1930 0.6295 0.049 Uiso 1 1 calc R . .
H32B H -0.3784 0.1908 0.5814 0.049 Uiso 1 1 calc R . .
H32C H -0.2676 0.2351 0.5529 0.049 Uiso 1 1 calc R . .
C33 C -0.29615(15) 0.14772(10) 0.44264(10) 0.0320(4) Uani 1 1 d . . .
H33A H -0.2753 0.1879 0.4198 0.048 Uiso 1 1 calc R . .
H33B H -0.3882 0.1438 0.4457 0.048 Uiso 1 1 calc R . .
H33C H -0.2635 0.1147 0.4095 0.048 Uiso 1 1 calc R . .
C34 C -0.27750(15) 0.08112(8) 0.56095(10) 0.0272(3) Uani 1 1 d . . .
H34A H -0.2416 0.0770 0.6144 0.041 Uiso 1 1 calc R . .
H34B H -0.2475 0.0471 0.5284 0.041 Uiso 1 1 calc R . .
H34C H -0.3700 0.0798 0.5626 0.041 Uiso 1 1 calc R . .
C41 C 0.42649(19) -0.00614(9) 0.68429(12) 0.0372(4) Uani 1 1 d . . .
H41A H 0.5180 0.0014 0.6782 0.045 Uiso 1 1 calc R . .
H41B H 0.3890 -0.0146 0.6314 0.045 Uiso 1 1 calc R . .
C42 C 0.4100(4) -0.06133(12) 0.73448(16) 0.0766(10) Uani 1 1 d . . .
H42A H 0.4432 -0.0977 0.7078 0.115 Uiso 1 1 calc R . .
H42B H 0.3199 -0.0673 0.7441 0.115 Uiso 1 1 calc R . .
H42C H 0.4560 -0.0554 0.7847 0.115 Uiso 1 1 calc R . .
C43 C 0.43170(17) 0.07460(10) 0.78434(11) 0.0359(4) Uani 1 1 d . . .
H43A H 0.4391 0.0425 0.8256 0.043 Uiso 1 1 calc R . .
H43B H 0.3788 0.1084 0.8048 0.043 Uiso 1 1 calc R . .
C44 C 0.5607(2) 0.09938(14) 0.76843(15) 0.0540(6) Uani 1 1 d . . .
H44A H 0.5953 0.1196 0.8158 0.081 Uiso 1 1 calc R . .
H44B H 0.5549 0.1293 0.7253 0.081 Uiso 1 1 calc R . .
H44C H 0.6164 0.0653 0.7537 0.081 Uiso 1 1 calc R . .
C51 C 0.0703(8) 0.0944(5) 0.0872(6) 0.075(2) Uiso 0.38 1 d PD . 1
H51A H 0.0734 0.0523 0.1099 0.090 Uiso 0.38 1 calc PR . 1
H51B H 0.0438 0.1208 0.1312 0.090 Uiso 0.38 1 calc PR . 1
C52 C 0.2128(6) 0.1093(3) 0.0881(4) 0.1089(19) Uiso 0.75 1 d PD A 1
H52A H 0.2233 0.1485 0.0589 0.131 Uiso 0.75 1 calc PR A 1
H52B H 0.2390 0.1176 0.1435 0.131 Uiso 0.75 1 calc PR A 1
C53 C 0.3013(11) 0.0657(5) 0.0573(8) 0.101(4) Uiso 0.38 1 d PD A 1
H53A H 0.3632 0.0550 0.0998 0.122 Uiso 0.38 1 calc PR A 1
H53B H 0.3483 0.0863 0.0152 0.122 Uiso 0.38 1 calc PR A 1
C54 C 0.2477(7) 0.0085(3) 0.0257(4) 0.1086(19) Uiso 0.75 1 d PD A 1
H54A H 0.2103 -0.0137 0.0704 0.130 Uiso 0.75 1 calc PR A 1
H54B H 0.1765 0.0204 -0.0102 0.130 Uiso 0.75 1 calc PR A 1
C55 C 0.3214(11) -0.0355(5) -0.0155(8) 0.095(3) Uiso 0.38 1 d PD A 1
H55A H 0.3437 -0.0152 -0.0654 0.114 Uiso 0.38 1 calc PR A 1
H55B H 0.4014 -0.0397 0.0156 0.114 Uiso 0.38 1 calc PR A 1
C56 C 0.2872(6) -0.0925(3) -0.0348(4) 0.1018(17) Uiso 0.75 1 d PD A 1
H56A H 0.2836 -0.1172 0.0140 0.122 Uiso 0.75 1 calc PR A 1
H56B H 0.3540 -0.1106 -0.0673 0.122 Uiso 0.75 1 calc PR A 1
C57 C 0.1675(6) -0.0988(4) -0.0772(4) 0.116(2) Uiso 0.75 1 d PD A 1
H57A H 0.1693 -0.0698 -0.1221 0.140 Uiso 0.75 1 calc PR A 1
H57B H 0.1658 -0.1409 -0.0999 0.140 Uiso 0.75 1 calc PR A 1
C58 C 0.0525(10) -0.0903(6) -0.0415(7) 0.096(3) Uiso 0.38 1 d PD . 1
H58A H 0.0553 -0.0489 -0.0167 0.115 Uiso 0.38 1 calc PR . 1
H58B H 0.0485 -0.1207 0.0017 0.115 Uiso 0.38 1 calc PR . 1
C61 C 0.114(2) 0.1294(10) 0.0877(13) 0.125(7) Uiso 0.25 1 d PD B 2
H61A H 0.0322 0.1361 0.0612 0.188 Uiso 0.25 1 calc PR B 2
H61B H 0.1635 0.1677 0.0872 0.188 Uiso 0.25 1 calc PR B 2
H61C H 0.1015 0.1167 0.1422 0.188 Uiso 0.25 1 calc PR B 2
C62 C 0.1841(13) 0.0802(7) 0.0462(9) 0.085(4) Uiso 0.25 1 d PD B 2
H62A H 0.2013 0.0922 -0.0087 0.102 Uiso 0.25 1 calc PR B 2
H62B H 0.1370 0.0407 0.0460 0.102 Uiso 0.25 1 calc PR B 2
C63 C 0.3033(11) 0.0760(6) 0.0951(8) 0.060(3) Uiso 0.25 1 d PD B 2
H63A H 0.2878 0.0800 0.1521 0.072 Uiso 0.25 1 calc PR B 2
H63B H 0.3671 0.1068 0.0793 0.072 Uiso 0.25 1 calc PR B 2
C64 C 0.340(3) 0.0097(11) 0.072(2) 0.243(18) Uiso 0.25 1 d PD B 2
H64A H 0.4315 0.0167 0.0647 0.291 Uiso 0.25 1 calc PR B 2
H64B H 0.3368 -0.0095 0.1248 0.291 Uiso 0.25 1 calc PR B 2
C65 C 0.3251(17) -0.0486(9) 0.0229(12) 0.098(5) Uiso 0.25 1 d PD B 2
H65A H 0.4006 -0.0527 -0.0098 0.117 Uiso 0.25 1 calc PR B 2
H65B H 0.3247 -0.0843 0.0592 0.117 Uiso 0.25 1 calc PR B 2
C66 C 0.216(3) -0.0529(19) -0.0278(19) 0.200(13) Uiso 0.25 1 d PD B 2
H66A H 0.2248 -0.0878 -0.0638 0.300 Uiso 0.25 1 calc PR B 2
H66B H 0.2062 -0.0146 -0.0583 0.300 Uiso 0.25 1 calc PR B 2
H66C H 0.1405 -0.0590 0.0038 0.300 Uiso 0.25 1 calc PR B 2

loop_
_atom_site_aniso_label
_atom_site_aniso_U_11
_atom_site_aniso_U_22
_atom_site_aniso_U_33
_atom_site_aniso_U_23
_atom_site_aniso_U_13
_atom_site_aniso_U_12
Li3 0.0249(12) 0.0233(12) 0.0198(12) -0.0020(10) -0.0056(9) 0.0011(10)
Li1 0.0274(13) 0.0280(14) 0.0280(14) -0.0056(11) -0.0089(11) 0.0039(11)
Li2 0.0230(12) 0.0219(12) 0.0259(13) -0.0032(10) -0.0047(10) 0.0026(10)
Cl1 0.02556(16) 0.01742(14) 0.02056(15) -0.00363(12) -0.00731(12) 0.00103(12)
Si1 0.01744(18) 0.0288(2) 0.0245(2) 0.00820(17) -0.00299(15) -0.00287(15)
Si2 0.0292(2) 0.02099(19) 0.0223(2) -0.00554(16) -0.00660(16) -0.00428(16)
Si3 0.01882(17) 0.01694(17) 0.01868(18) 0.00022(14) -0.00439(13) 0.00083(13)
N1 0.0199(5) 0.0253(6) 0.0181(5) 0.0036(5) -0.0017(4) 0.0007(4)
N2 0.0241(6) 0.0218(6) 0.0165(5) -0.0041(4) -0.0028(4) -0.0008(4)
N3 0.0151(5) 0.0191(5) 0.0210(5) -0.0012(4) -0.0038(4) 0.0011(4)
O1 0.0275(5) 0.0302(6) 0.0281(6) -0.0033(5) -0.0104(4) 0.0050(5)
C1 0.0223(6) 0.0214(6) 0.0242(7) 0.0016(5) -0.0065(5) -0.0042(5)
C2 0.0482(11) 0.0542(13) 0.0360(10) 0.0009(9) -0.0172(9) -0.0266(10)
C3 0.0610(13) 0.0231(8) 0.0400(10) -0.0086(7) 0.0029(9) 0.0052(8)
C4 0.0189(6) 0.0394(9) 0.0343(9) 0.0128(7) -0.0020(6) 0.0015(6)
C5 0.0240(8) 0.0460(11) 0.0431(10) 0.0167(9) -0.0027(7) -0.0094(7)
C6 0.0336(8) 0.0214(7) 0.0322(8) 0.0034(6) -0.0076(6) 0.0033(6)
C11 0.0302(8) 0.0350(8) 0.0182(7) 0.0034(6) 0.0006(6) 0.0037(6)
C12 0.0499(12) 0.0558(13) 0.0256(9) 0.0138(8) -0.0001(8) -0.0164(10)
C13 0.0419(9) 0.0309(8) 0.0188(7) 0.0024(6) -0.0066(6) -0.0025(7)
C14 0.0559(13) 0.0765(17) 0.0271(9) -0.0056(10) 0.0039(9) 0.0326(12)
C21 0.0282(7) 0.0305(8) 0.0170(6) -0.0050(6) -0.0017(5) 0.0001(6)
C22 0.0285(8) 0.0456(10) 0.0254(8) -0.0068(7) 0.0011(6) -0.0001(7)
C23 0.0452(10) 0.0355(9) 0.0222(7) 0.0041(7) 0.0030(7) 0.0022(8)
C24 0.0349(9) 0.0491(11) 0.0208(7) -0.0123(7) -0.0048(6) 0.0003(8)
C31 0.0159(6) 0.0250(7) 0.0236(7) -0.0021(5) -0.0030(5) 0.0016(5)
C32 0.0243(7) 0.0320(8) 0.0414(10) -0.0076(7) 0.0017(7) 0.0068(6)
C33 0.0194(7) 0.0463(10) 0.0299(8) 0.0012(7) -0.0085(6) -0.0002(6)
C34 0.0191(6) 0.0294(8) 0.0331(8) -0.0003(6) -0.0001(6) -0.0018(6)
C41 0.0363(9) 0.0346(9) 0.0401(10) -0.0051(8) -0.0089(8) 0.0098(7)
C42 0.144(3) 0.0371(12) 0.0472(14) 0.0080(11) -0.0327(17) 0.0061(15)
C43 0.0303(8) 0.0483(11) 0.0286(8) -0.0064(8) -0.0067(7) 0.0006(7)
C44 0.0357(10) 0.0740(17) 0.0520(13) -0.0174(12) -0.0018(9) -0.0130(11)

loop_
_atom_type_symbol
_atom_type_description
_atom_type_scat_dispersion_real
_atom_type_scat_dispersion_imag
_atom_type_scat_source
C C 0.0033 0.0016 'International Tables Vol C Tables 4.2.6.8 and 6.1.1.4'
H H 0.0000 0.0000 'International Tables Vol C Tables 4.2.6.8 and 6.1.1.4'
Li Li -0.0003 0.0001 'International Tables Vol C Tables 4.2.6.8 and 6.1.1.4'
B B 0.0013 0.0007 'International Tables Vol C Tables 4.2.6.8 and 6.1.1.4'
N N 0.0061 0.0033 'International Tables Vol C Tables 4.2.6.8 and 6.1.1.4'
O O 0.0106 0.0060 'International Tables Vol C Tables 4.2.6.8 and 6.1.1.4'
Si Si 0.0817 0.0704 'International Tables Vol C Tables 4.2.6.8 and 6.1.1.4'
Cl Cl 0.1484 0.1585 'International Tables Vol C Tables 4.2.6.8 and 6.1.1.4'

loop_
_geom_angle_atom_site_label_1
_geom_angle_atom_site_label_2
_geom_angle_atom_site_label_3
_geom_angle
_geom_angle_site_symmetry_1
_geom_angle_site_symmetry_3
_geom_angle_publ_flag
N2 Li3 N3 137.60(16) . . ?
N2 Li3 Cl1 100.47(11) . . ?
N3 Li3 Cl1 104.17(11) . . ?
N2 Li3 Li1 46.16(9) . . ?
N3 Li3 Li1 136.75(15) . . ?
Cl1 Li3 Li1 54.85(8) . . ?
N2 Li3 Li2 135.79(14) . . ?
N3 Li3 Li2 47.29(9) . . ?
Cl1 Li3 Li2 57.33(8) . . ?
Li1 Li3 Li2 98.08(12) . . ?
N2 Li3 Si2 35.08(6) . . ?
N3 Li3 Si2 102.52(11) . . ?
Cl1 Li3 Si2 118.04(10) . . ?
Li1 Li3 Si2 67.46(9) . . ?
Li2 Li3 Si2 117.27(11) . . ?
N2 Li3 Si3 105.52(11) . . ?
N3 Li3 Si3 33.92(6) . . ?
Cl1 Li3 Si3 107.40(9) . . ?
Li1 Li3 Si3 110.09(12) . . ?
Li2 Li3 Si3 56.91(8) . . ?
Si2 Li3 Si3 71.32(6) . . ?
O1 Li1 N2 134.87(16) . . ?
O1 Li1 Cl1 121.52(14) . . ?
N2 Li1 Cl1 103.34(12) . . ?
O1 Li1 C23 103.40(13) . . ?
N2 Li1 C23 62.17(10) . . ?
Cl1 Li1 C23 98.55(11) . . ?
O1 Li1 Li3 177.49(17) . . ?
N2 Li1 Li3 46.93(9) . . ?
Cl1 Li1 Li3 56.97(8) . . ?
C23 Li1 Li3 78.98(11) . . ?
O1 Li1 C21 119.15(13) . . ?
N2 Li1 C21 30.42(7) . . ?
Cl1 Li1 C21 108.31(11) . . ?
C23 Li1 C21 32.60(6) . . ?
Li3 Li1 C21 63.31(9) . . ?
O1 Li1 Si2 121.38(13) . . ?
N2 Li1 Si2 29.46(6) . . ?
Cl1 Li1 Si2 112.25(10) . . ?
C23 Li1 Si2 89.38(9) . . ?
Li3 Li1 Si2 59.14(8) . . ?
C21 Li1 Si2 56.79(7) . . ?
N3 Li2 Cl1 127.79(13) . 3_556 ?
N3 Li2 N1 79.66(10) . . ?
Cl1 Li2 N1 136.12(13) 3_556 . ?
N3 Li2 Cl1 102.57(12) . . ?
Cl1 Li2 Cl1 91.84(9) 3_556 . ?
N1 Li2 Cl1 117.22(11) . . ?
N3 Li2 Si3 38.78(6) . . ?
Cl1 Li2 Si3 152.12(12) 3_556 . ?
N1 Li2 Si3 40.97(5) . . ?
Cl1 Li2 Si3 113.77(10) . . ?
N3 Li2 Li3 47.02(9) . . ?
Cl1 Li2 Li3 128.02(13) 3_556 . ?
N1 Li2 Li3 95.85(11) . . ?
Cl1 Li2 Li3 55.99(8) . . ?
Si3 Li2 Li3 65.51(9) . . ?
N3 Li2 Li2 126.28(16) . 3_556 ?
Cl1 Li2 Li2 46.97(7) 3_556 3_556 ?
N1 Li2 Li2 147.49(15) . 3_556 ?
Cl1 Li2 Li2 44.88(7) . 3_556 ?
Si3 Li2 Li2 156.75(15) . 3_556 ?
Li3 Li2 Li2 91.48(13) . 3_556 ?
Li1 Cl1 Li2 156.65(10) . 3_556 ?
Li1 Cl1 Li3 68.19(9) . . ?
Li2 Cl1 Li3 130.53(9) 3_556 . ?
Li1 Cl1 Li2 114.33(10) . . ?
Li2 Cl1 Li2 88.16(9) 3_556 . ?
Li3 Cl1 Li2 66.68(9) . . ?
N1 Si1 C1 90.32(6) . . ?
N1 Si1 C5 116.47(8) . . ?
C1 Si1 C5 111.48(9) . . ?
N1 Si1 C4 113.85(8) . . ?
C1 Si1 C4 119.68(8) . . ?
C5 Si1 C4 105.22(8) . . ?
N1 Si1 Si3 43.42(4) . . ?
C1 Si1 Si3 46.92(5) . . ?
C5 Si1 Si3 124.09(7) . . ?
C4 Si1 Si3 130.61(6) . . ?
N2 Si2 C1 110.90(7) . . ?
N2 Si2 C2 114.55(9) . . ?
C1 Si2 C2 105.48(9) . . ?
N2 Si2 C3 115.51(9) . . ?
C1 Si2 C3 104.07(9) . . ?
C2 Si2 C3 105.32(11) . . ?
N2 Si2 Li3 41.78(7) . . ?
C1 Si2 Li3 75.41(7) . . ?
C2 Si2 Li3 148.17(10) . . ?
C3 Si2 Li3 105.20(9) . . ?
N2 Si2 Li1 34.26(7) . . ?
C1 Si2 Li1 91.54(7) . . ?
C2 Si2 Li1 94.97(10) . . ?
C3 Si2 Li1 149.71(9) . . ?
Li3 Si2 Li1 53.40(7) . . ?
N3 Si3 N1 108.53(6) . . ?
N3 Si3 C6 119.19(7) . . ?
N1 Si3 C6 112.53(7) . . ?
N3 Si3 C1 115.33(6) . . ?
N1 Si3 C1 87.97(7) . . ?
C6 Si3 C1 109.06(7) . . ?
N3 Si3 Si1 122.14(4) . . ?
N1 Si3 Si1 42.31(4) . . ?
C6 Si3 Si1 118.51(6) . . ?
C1 Si3 Si1 45.68(5) . . ?
N3 Si3 Li2 47.82(7) . . ?
N1 Si3 Li2 60.86(7) . . ?
C6 Si3 Li2 141.87(8) . . ?
C1 Si3 Li2 108.14(7) . . ?
Si1 Si3 Li2 82.93(6) . . ?
N3 Si3 Li3 41.10(7) . . ?
N1 Si3 Li3 104.57(7) . . ?
C6 Si3 Li3 142.78(8) . . ?
C1 Si3 Li3 74.39(7) . . ?
Si1 Si3 Li3 90.96(5) . . ?
Li2 Si3 Li3 57.57(8) . . ?
C11 N1 Si1 127.75(11) . . ?
C11 N1 Si3 131.54(10) . . ?
Si1 N1 Si3 94.27(6) . . ?
C11 N1 Li2 100.65(12) . . ?
Si1 N1 Li2 114.12(9) . . ?
Si3 N1 Li2 78.17(8) . . ?
C21 N2 Si2 124.12(10) . . ?
C21 N2 Li1 107.81(13) . . ?
Si2 N2 Li1 116.28(12) . . ?
C21 N2 Li3 112.07(12) . . ?
Si2 N2 Li3 103.14(10) . . ?
Li1 N2 Li3 86.91(12) . . ?
C31 N3 Si3 130.95(10) . . ?
C31 N3 Li3 109.64(12) . . ?
Si3 N3 Li3 104.98(10) . . ?
C31 N3 Li2 122.44(12) . . ?
Si3 N3 Li2 93.40(10) . . ?
Li3 N3 Li2 85.69(12) . . ?
C41 O1 C43 115.77(14) . . ?
C41 O1 Li1 121.35(14) . . ?
C43 O1 Li1 121.78(14) . . ?
Si1 C1 Si2 131.93(9) . . ?
Si1 C1 Si3 87.40(7) . . ?
Si2 C1 Si3 126.74(8) . . ?
N1 C11 C13 110.43(13) . . ?
N1 C11 C14 109.15(14) . . ?
C13 C11 C14 108.74(17) . . ?
N1 C11 C12 111.27(15) . . ?
C13 C11 C12 107.36(14) . . ?
C14 C11 C12 109.84(18) . . ?
N2 C21 C23 109.36(13) . . ?
N2 C21 C24 114.01(14) . . ?
C23 C21 C24 107.22(14) . . ?
N2 C21 C22 110.56(13) . . ?
C23 C21 C22 107.35(15) . . ?
C24 C21 C22 108.09(14) . . ?
N2 C21 Li1 41.78(9) . . ?
C23 C21 Li1 69.43(11) . . ?
C24 C21 Li1 115.61(12) . . ?
C22 C21 Li1 135.15(12) . . ?
C21 C23 Li1 77.97(11) . . ?
N3 C31 C34 108.13(12) . . ?
N3 C31 C33 111.33(13) . . ?
C34 C31 C33 107.62(13) . . ?
N3 C31 C32 112.29(12) . . ?
C34 C31 C32 108.13(14) . . ?
C33 C31 C32 109.16(14) . . ?
O1 C41 C42 113.3(2) . . ?
O1 C43 C44 113.04(16) . . ?
C58 C51 C52 148.5(8) 3 . ?
C53 C52 C51 120.2(8) . . ?
C52 C53 C54 116.2(9) . . ?
C55 C54 C53 122.4(8) . . ?
C56 C55 C54 126.5(10) . . ?
C55 C56 C57 116.2(8) . . ?
C58 C57 C56 122.4(7) . . ?
C57 C58 C51 121.6(9) . 3 ?
C61 C62 C63 101.6(14) . . ?
C62 C63 C64 97.4(12) . . ?
C65 C64 C63 153(2) . . ?
C66 C65 C64 117(2) . . ?

loop_
_geom_bond_atom_site_label_1
_geom_bond_atom_site_label_2
_geom_bond_distance
_geom_bond_site_symmetry_2
_geom_bond_publ_flag
Li3 N2 1.976(3) . ?
Li3 N3 1.982(3) . ?
Li3 Cl1 2.439(3) . ?
Li3 Li1 2.701(4) . ?
Li3 Li2 2.702(4) . ?
Li3 Si2 2.888(3) . ?
Li3 Si3 2.913(3) . ?
Li1 O1 1.914(3) . ?
Li1 N2 1.951(3) . ?
Li1 Cl1 2.378(3) . ?
Li1 C23 2.669(4) . ?
Li1 C21 2.788(3) . ?
Li1 Si2 3.107(3) . ?
Li2 N3 1.991(3) . ?
Li2 Cl1 2.391(3) 3_556 ?
Li2 N1 2.393(3) . ?
Li2 Cl1 2.477(3) . ?
Li2 Si3 2.682(3) . ?
Li2 Li2 3.387(6) 3_556 ?
Cl1 Li2 2.391(3) 3_556 ?
Si1 N1 1.7598(13) . ?
Si1 C1 1.8670(17) . ?
Si1 C5 1.8722(18) . ?
Si1 C4 1.8746(18) . ?
Si1 Si3 2.6068(6) . ?
Si2 N2 1.7041(14) . ?
Si2 C1 1.8767(16) . ?
Si2 C2 1.8907(19) . ?
Si2 C3 1.896(2) . ?
Si3 N3 1.6827(13) . ?
Si3 N1 1.7967(13) . ?
Si3 C6 1.8834(16) . ?
Si3 C1 1.9061(15) . ?
N1 C11 1.487(2) . ?
N2 C21 1.482(2) . ?
N3 C31 1.4735(18) . ?
O1 C41 1.435(2) . ?
O1 C43 1.445(2) . ?
C11 C13 1.533(2) . ?
C11 C14 1.534(3) . ?
C11 C12 1.537(3) . ?
C21 C23 1.536(3) . ?
C21 C24 1.539(2) . ?
C21 C22 1.543(2) . ?
C31 C34 1.535(2) . ?
C31 C33 1.537(2) . ?
C31 C32 1.537(2) . ?
C41 C42 1.482(3) . ?
C43 C44 1.498(3) . ?
C51 C58 1.498(13) 3 ?
C51 C52 1.541(10) . ?
C52 C53 1.439(11) . ?
C53 C54 1.459(11) . ?
C54 C55 1.427(11) . ?
C55 C56 1.324(11) . ?
C56 C57 1.447(8) . ?
C57 C58 1.386(10) . ?
C58 C51 1.498(13) 3 ?
C61 C62 1.485(16) . ?
C62 C63 1.496(14) . ?
C63 C64 1.542(16) . ?
C64 C65 1.520(17) . ?
C65 C66 1.429(18) . ?
